data_7020945
loop_
_publ_author_name
'Yao, Liao-Yuan'
'Yu, Zheng-Su'
'Qin, Lin'
'Li, Yi-Zhi'
'Qin, Yu'
'Yu, Shu-Yan'

_publ_section_title
;
 Self-assembly of metallomacrocycles with dipyrazole ligands and anion
 sensing of [Pd4Fe2] macrocycle with ferrocene-based dipyrazole ligand
;
_journal_issue 10
_journal_name_full 'Dalton Transactions'
_journal_page_first 3447
_journal_paper_doi 10.1039/c2dt32576d
_journal_volume 42
_journal_year 2013
_chemical_formula_moiety 'C84 H80 Fe2 N16 Pd4, 4(N O3)'
_chemical_formula_sum 'C84 H80 Fe2 N20 O12 Pd4'
_chemical_formula_weight 2098.98
_chemical_name_systematic
;
?
;
_space_group_IT_number 87
_symmetry_cell_setting tetragonal
_symmetry_space_group_name_Hall '-I 4'
_symmetry_space_group_name_H-M 'I 4/m'
_atom_sites_solution_hydrogens geom
_atom_sites_solution_primary direct
_atom_sites_solution_secondary difmap
_audit_creation_method SHELXL-97
_cell_angle_alpha 90.00
_cell_angle_beta 90.00
_cell_angle_gamma 90.00
_cell_formula_units_Z 4
_cell_length_a 26.922(12)
_cell_length_b 26.922(12)
_cell_length_c 15.467(5)
_cell_measurement_reflns_used 3138'
_cell_measurement_temperature 293(2)
_cell_measurement_theta_max 23.75
_cell_measurement_theta_min 2.11
_cell_volume 11210(8)
_computing_cell_refinement SMART
_computing_data_collection 'SMART (Bruker, 2000)'
_computing_data_reduction 'SAINT (Bruker, 2000)'
_computing_molecular_graphics SHELXTL
_computing_publication_material SHELXTL
_computing_structure_refinement SHELXTL
_computing_structure_solution 'SHELXTL (Bruker, 2000)'
_diffrn_ambient_temperature 293(2)
_diffrn_measured_fraction_theta_full 0.997
_diffrn_measured_fraction_theta_max 0.997
_diffrn_measurement_device_type 'Bruker Smart Apex CCD '
_diffrn_measurement_method 'phi and omega scans'
_diffrn_radiation_monochromator graphite
_diffrn_radiation_source 'sealed tube'
_diffrn_radiation_type MoK\a
_diffrn_radiation_wavelength 0.71073
_diffrn_reflns_av_R_equivalents 0.0668
_diffrn_reflns_av_sigmaI/netI 0.0521
_diffrn_reflns_limit_h_max 31
_diffrn_reflns_limit_h_min -32
_diffrn_reflns_limit_k_max 31
_diffrn_reflns_limit_k_min -31
_diffrn_reflns_limit_l_max 18
_diffrn_reflns_limit_l_min -18
_diffrn_reflns_number 46675
_diffrn_reflns_theta_full 25.07
_diffrn_reflns_theta_max 25.07
_diffrn_reflns_theta_min 1.07
_exptl_absorpt_coefficient_mu 0.935
_exptl_absorpt_correction_T_max 0.70
_exptl_absorpt_correction_T_min 0.65
_exptl_absorpt_correction_type multi-scan
_exptl_absorpt_process_details 'SADABS; Bruker, 2000'
_exptl_crystal_colour Colorless
_exptl_crystal_density_diffrn 1.244
_exptl_crystal_density_method 'not measured'
_exptl_crystal_description Prism
_exptl_crystal_F_000 4224
_exptl_crystal_size_max 0.28
_exptl_crystal_size_mid 0.24
_exptl_crystal_size_min 0.22
_refine_diff_density_max 0.236
_refine_diff_density_min -0.623
_refine_diff_density_rms 0.056
_refine_ls_extinction_method none
_refine_ls_goodness_of_fit_ref 1.008
_refine_ls_hydrogen_treatment constr
_refine_ls_matrix_type full
_refine_ls_number_parameters 312
_refine_ls_number_reflns 5177
_refine_ls_number_restraints 0
_refine_ls_restrained_S_all 1.008
_refine_ls_R_factor_all 0.0737
_refine_ls_R_factor_gt 0.0413
_refine_ls_shift/su_max 0.002
_refine_ls_shift/su_mean 0.000
_refine_ls_structure_factor_coef Fsqd
_refine_ls_weighting_details 'calc w=1/[\s^2^(Fo^2^)+(0.04P)^2^+1.22P] where P=(Fo^2^+2Fc^2^)/3'
_refine_ls_weighting_scheme calc
_refine_ls_wR_factor_gt 0.0766
_refine_ls_wR_factor_ref 0.0833
_reflns_number_gt 3778
_reflns_number_total 5177
_reflns_threshold_expression >2sigma(I)
_cod_data_source_file c2dt32576d.txt
_cod_data_source_block yy
_cod_depositor_comments
;
The following automatic conversions were performed:

'_symmetry_cell_setting' value 'Tetragonal' changed to 'tetragonal'
according to /home/saulius/struct/CIF-dictionaries/cif_core.dic
dictionary named 'cif_core.dic' version 2.4.2 from 2011-04-26.

Automatic conversion script
Id: cif_fix_values 1891 2012-01-12 08:04:46Z andrius 
;
_cod_original_sg_symbol_Hall '-I 4 '
_cod_original_sg_symbol_H-M 'I4/m '
_cod_database_code 7020945

loop_
_symmetry_equiv_pos_as_xyz
'x, y, z'
'-y, x, z'
'-x, -y, z'
'y, -x, z'
'x+1/2, y+1/2, z+1/2'
'-y+1/2, x+1/2, z+1/2'
'-x+1/2, -y+1/2, z+1/2'
'y+1/2, -x+1/2, z+1/2'
'-x, -y, -z'
'y, -x, -z'
'x, y, -z'
'-y, x, -z'
'-x+1/2, -y+1/2, -z+1/2'
'y+1/2, -x+1/2, -z+1/2'
'x+1/2, y+1/2, -z+1/2'
'-y+1/2, x+1/2, -z+1/2'

loop_
_atom_site_label
_atom_site_type_symbol
_atom_site_fract_x
_atom_site_fract_y
_atom_site_fract_z
_atom_site_U_iso_or_equiv
_atom_site_adp_type
_atom_site_occupancy
_atom_site_symmetry_multiplicity
_atom_site_calc_flag
_atom_site_refinement_flags
C1 C 0.69795(12) 0.12735(13) 0.6544(2) 0.0455(8) Uani 1 1 d .
H1 H 0.6905 0.1036 0.6126 0.055 Uiso 1 1 calc R
C2 C 0.74001(13) 0.12199(13) 0.7062(2) 0.0447(9) Uani 1 1 d .
H2 H 0.7607 0.0947 0.6989 0.054 Uiso 1 1 calc R
C3 C 0.75087(13) 0.15715(13) 0.7681(2) 0.0464(9) Uani 1 1 d .
H3 H 0.7789 0.1534 0.8027 0.056 Uiso 1 1 calc R
C4 C 0.72025(12) 0.19793(13) 0.7791(2) 0.0433(8) Uani 1 1 d .
H4 H 0.7279 0.2215 0.8210 0.052 Uiso 1 1 calc R
C5 C 0.67804(12) 0.20390(12) 0.7280(2) 0.0411(8) Uani 1 1 d .
C6 C 0.64390(12) 0.24779(12) 0.7330(2) 0.0416(8) Uani 1 1 d .
C7 C 0.65119(12) 0.28650(12) 0.7912(2) 0.0423(8) Uani 1 1 d .
H7 H 0.6752 0.2838 0.8341 0.051 Uiso 1 1 calc R
C8 C 0.62243(13) 0.32931(13) 0.7849(2) 0.0459(8) Uani 1 1 d .
H8 H 0.6277 0.3555 0.8231 0.055 Uiso 1 1 calc R
C9 C 0.58637(13) 0.33307(12) 0.7226(2) 0.0450(8) Uani 1 1 d .
H9 H 0.5670 0.3616 0.7189 0.054 Uiso 1 1 calc R
C10 C 0.57878(12) 0.29381(12) 0.6646(2) 0.0447(8) Uani 1 1 d .
H10 H 0.5543 0.2963 0.6224 0.054 Uiso 1 1 calc R
C11 C 0.58435(12) 0.05714(12) 0.6694(2) 0.0446(8) Uani 1 1 d .
H11A H 0.5598 0.0323 0.6818 0.067 Uiso 1 1 calc R
H11B H 0.5767 0.0870 0.7006 0.067 Uiso 1 1 calc R
H11C H 0.6165 0.0452 0.6866 0.067 Uiso 1 1 calc R
C12 C 0.58458(13) 0.06798(13) 0.5736(2) 0.0473(9) Uani 1 1 d .
C13 C 0.57859(17) 0.03756(18) 0.5000 0.0436(11) Uani 1 2 d S
C14 C 0.56469(18) -0.01649(16) 0.5000 0.0474(12) Uani 1 2 d S
H14A H 0.5675 -0.0293 0.4423 0.057 Uiso 0.50 1 d PR
H14B H 0.5306 -0.0196 0.5174 0.057 Uiso 0.50 1 d PR
C15 C 0.4015(2) 0.0496(2) 0.4369(4) 0.0410(16) Uani 0.50 1 d P
C16 C 0.3513(3) 0.0509(3) 0.4110(5) 0.0485(18) Uani 0.50 1 d P
H16A H 0.3278 0.0240 0.4143 0.058 Uiso 0.50 1 d PR
C17 C 0.34061(13) 0.10340(14) 0.3788(2) 0.0495(9) Uani 1 1 d .
H17A H 0.3098 0.1158 0.3561 0.059 Uiso 0.50 1 d PR
H17B H 0.3382 0.0745 0.3428 0.059 Uiso 0.50 1 d PR
C18 C 0.38424(13) 0.13243(13) 0.3920(2) 0.0501(9) Uani 1 1 d .
H18A H 0.3892 0.1669 0.3790 0.060 Uiso 0.50 1 d PR
H18B H 0.4162 0.1265 0.3664 0.060 Uiso 0.50 1 d PR
C19 C 0.4226(3) 0.0962(2) 0.4180(4) 0.0402(15) Uani 0.50 1 d P
H19 H 0.4565 0.1055 0.4347 0.048 Uiso 0.50 1 d PR
C20 C 0.3741(3) 0.1694(2) 0.4590(5) 0.0485(17) Uani 0.50 1 d P
C21 C 0.3235(2) 0.1623(2) 0.4811(4) 0.034(2) Uani 0.50 1 d P
H21A H 0.3066 0.1808 0.5252 0.041 Uiso 0.50 1 d PR
C22 C 0.3025(3) 0.1229(2) 0.4345(5) 0.0437(17) Uani 0.50 1 d P
H22A H 0.2699 0.1090 0.4414 0.052 Uiso 0.50 1 d PR
C23 C 0.40143(18) 0.21341(19) 0.5000 0.0458(12) Uani 1 2 d S
H23A H 0.3903 0.2167 0.5587 0.055 Uiso 0.50 1 d PR
H23B H 0.3921 0.2432 0.4699 0.055 Uiso 0.50 1 d PR
C24 C 0.45615(18) 0.20969(18) 0.5000 0.0465(12) Uani 1 2 d S
C25 C 0.48686(12) 0.20661(13) 0.5742(2) 0.0426(8) Uani 1 1 d .
C26 C 0.47932(12) 0.20636(12) 0.6698(2) 0.0468(9) Uani 1 1 d .
H26A H 0.4503 0.2255 0.6839 0.070 Uiso 1 1 calc R
H26B H 0.5078 0.2206 0.6976 0.070 Uiso 1 1 calc R
H26C H 0.4749 0.1728 0.6894 0.070 Uiso 1 1 calc R
Fe1 Fe 0.36119(3) 0.10506(3) 0.5000 0.04643(19) Uani 1 2 d S
N1 N 0.66704(10) 0.16856(11) 0.66553(19) 0.0482(7) Uani 1 1 d .
N2 N 0.60739(10) 0.25158(10) 0.6697(2) 0.0471(7) Uani 1 1 d .
N3 N 0.59377(10) 0.11720(10) 0.54493(18) 0.0442(7) Uani 1 1 d .
N4 N 0.53652(10) 0.19972(10) 0.54682(17) 0.0410(6) Uani 1 1 d .
N5 N 0.54617(11) 0.61614(11) 0.6754(2) 0.0508(8) Uani 1 1 d .
O1 O 0.53142(9) 0.65540(9) 0.64168(16) 0.0500(6) Uani 1 1 d .
O2 O 0.58176(8) 0.59287(8) 0.64480(16) 0.0473(6) Uani 1 1 d .
O3 O 0.52518(8) 0.60071(8) 0.74210(14) 0.0434(6) Uani 1 1 d .
Pd1 Pd 0.601445(10) 0.184181(9) 0.605821(17) 0.04081(9) Uani 1 1 d .

loop_
_atom_site_aniso_label
_atom_site_aniso_U_11
_atom_site_aniso_U_22
_atom_site_aniso_U_33
_atom_site_aniso_U_23
_atom_site_aniso_U_13
_atom_site_aniso_U_12
C1 0.0431(18) 0.0461(18) 0.047(2) -0.0083(17) 0.0014(16) -0.0062(16)
C2 0.0491(19) 0.0429(18) 0.042(2) 0.0130(16) 0.0116(16) 0.0139(16)
C3 0.0422(18) 0.050(2) 0.047(2) 0.0160(17) -0.0101(16) -0.0114(17)
C4 0.0448(19) 0.0499(19) 0.0352(19) -0.0073(16) -0.0004(15) -0.0071(16)
C5 0.0431(17) 0.0364(16) 0.044(2) 0.0084(15) -0.0109(16) -0.0147(15)
C6 0.0455(18) 0.0377(17) 0.042(2) 0.0094(15) -0.0096(16) -0.0165(15)
C7 0.0458(18) 0.0466(19) 0.0346(19) 0.0069(15) -0.0075(15) -0.0123(16)
C8 0.0474(19) 0.049(2) 0.041(2) -0.0082(16) 0.0077(16) -0.0096(17)
C9 0.054(2) 0.0381(17) 0.043(2) 0.0061(15) 0.0137(16) 0.0142(16)
C10 0.0434(18) 0.0386(17) 0.052(2) 0.0080(16) -0.0093(16) -0.0066(15)
C11 0.0442(18) 0.0462(19) 0.043(2) -0.0125(16) -0.0174(16) 0.0152(15)
C12 0.050(2) 0.0452(19) 0.047(2) -0.0086(17) -0.0081(17) 0.0100(17)
C13 0.044(3) 0.049(3) 0.037(3) 0.000 0.000 -0.018(2)
C14 0.048(3) 0.033(2) 0.061(3) 0.000 0.000 0.017(2)
C15 0.047(4) 0.042(4) 0.034(4) -0.007(3) 0.003(3) 0.010(3)
C16 0.039(3) 0.046(4) 0.061(5) -0.013(3) 0.020(3) 0.002(3)
C17 0.0449(18) 0.055(2) 0.049(2) -0.0050(18) -0.0008(17) 0.0161(18)
C18 0.0470(19) 0.0449(19) 0.059(2) 0.0001(18) 0.0086(18) 0.0079(16)
C19 0.044(4) 0.043(4) 0.033(4) -0.012(3) -0.006(3) 0.003(3)
C20 0.044(4) 0.042(4) 0.060(4) -0.002(3) 0.011(3) 0.003(3)
C21 0.042(3) 0.031(2) 0.029(8) 0.005(3) 0.008(3) -0.004(2)
C22 0.041(4) 0.041(4) 0.049(5) 0.004(3) -0.002(3) 0.003(3)
C23 0.047(3) 0.054(3) 0.037(3) 0.000 0.000 -0.006(2)
C24 0.044(3) 0.046(3) 0.049(3) 0.000 0.000 0.015(2)
C25 0.0393(17) 0.0469(19) 0.041(2) 0.0104(15) 0.0125(15) 0.0143(16)
C26 0.0459(18) 0.0483(19) 0.046(2) 0.0113(17) 0.0187(17) -0.0172(16)
Fe1 0.0440(4) 0.0434(4) 0.0519(5) 0.000 0.000 0.0181(3)
N1 0.0458(16) 0.0573(17) 0.0414(17) -0.0077(14) -0.0139(14) 0.0061(14)
N2 0.0469(16) 0.0482(16) 0.0462(19) -0.0140(14) -0.0062(14) 0.0081(14)
N3 0.0422(15) 0.0469(15) 0.0436(16) -0.0105(13) -0.0135(13) 0.0066(13)
N4 0.0371(14) 0.0483(16) 0.0376(15) 0.0051(13) 0.0084(12) 0.0067(13)
N5 0.0501(17) 0.0497(17) 0.053(2) 0.0221(15) 0.0226(15) 0.0145(14)
O1 0.0533(14) 0.0519(14) 0.0449(15) 0.0160(12) 0.0166(11) 0.0148(12)
O2 0.0429(12) 0.0469(13) 0.0522(15) 0.0148(12) 0.0134(11) 0.0122(11)
O3 0.0511(13) 0.0466(13) 0.0323(13) 0.0156(10) 0.0131(11) 0.0167(11)
Pd1 0.04149(15) 0.04110(15) 0.03985(16) -0.00522(12) -0.00371(12) -0.00113(12)

loop_
_atom_type_symbol
_atom_type_description
_atom_type_scat_dispersion_real
_atom_type_scat_dispersion_imag
_atom_type_scat_source
C C 0.0033 0.0016 'International Tables Vol C Tables 4.2.6.8 and 6.1.1.4'
H H 0.0000 0.0000 'International Tables Vol C Tables 4.2.6.8 and 6.1.1.4'
N N 0.0061 0.0033 'International Tables Vol C Tables 4.2.6.8 and 6.1.1.4'
O O 0.0106 0.0060 'International Tables Vol C Tables 4.2.6.8 and 6.1.1.4'
Fe Fe 0.3463 0.8444 'International Tables Vol C Tables 4.2.6.8 and 6.1.1.4'
Pd Pd -0.9988 1.0072 'International Tables Vol C Tables 4.2.6.8 and 6.1.1.4'

loop_
_geom_angle_atom_site_label_1
_geom_angle_atom_site_label_2
_geom_angle_atom_site_label_3
_geom_angle
_geom_angle_site_symmetry_1
_geom_angle_site_symmetry_3
C2 C1 N1 119.7(3) . .
C2 C1 H1 120.2 . .
N1 C1 H1 120.2 . .
C3 C2 C1 120.0(3) . .
C3 C2 H2 120.0 . .
C1 C2 H2 120.0 . .
C2 C3 C4 120.3(3) . .
C2 C3 H3 119.9 . .
C4 C3 H3 119.9 . .
C3 C4 C5 120.5(3) . .
C3 C4 H4 119.7 . .
C5 C4 H4 119.7 . .
N1 C5 C4 119.3(3) . .
N1 C5 C6 116.5(3) . .
C4 C5 C6 124.2(3) . .
N2 C6 C7 120.0(3) . .
N2 C6 C5 117.0(3) . .
C7 C6 C5 122.5(3) . .
C8 C7 C6 119.8(3) . .
C8 C7 H7 120.1 . .
C6 C7 H7 120.1 . .
C9 C8 C7 120.3(3) . .
C9 C8 H8 119.9 . .
C7 C8 H8 119.9 . .
C8 C9 C10 119.8(3) . .
C8 C9 H9 120.1 . .
C10 C9 H9 120.1 . .
N2 C10 C9 120.3(3) . .
N2 C10 H10 119.8 . .
C9 C10 H10 119.8 . .
C12 C11 H11A 109.5 . .
C12 C11 H11B 109.5 . .
H11A C11 H11B 109.5 . .
C12 C11 H11C 109.5 . .
H11A C11 H11C 109.5 . .
H11B C11 H11C 109.5 . .
C13 C12 N3 108.1(3) . .
C13 C12 C11 132.7(3) . .
N3 C12 C11 119.2(3) . .
C12 C13 C12 107.5(5) . 11_556
C12 C13 C14 126.2(2) . .
C12 C13 C14 126.2(2) 11_556 .
C13 C14 C15 113.4(4) . 9_656
C13 C14 C15 113.4(4) . 3_655
C15 C14 C15 75.0(5) 9_656 3_655
C13 C14 H14A 109.1 . .
C15 C14 H14A 108.8 9_656 .
C13 C14 H14B 108.8 . .
C15 C14 H14B 108.8 9_656 .
C15 C14 H14B 131.7 3_655 .
H14A C14 H14B 107.8 . .
C16 C15 C19 107.8(6) . .
C16 C15 C14 136.9(6) . 9_656
C19 C15 C14 113.1(6) . 9_656
C16 C15 C15 106.5(4) . 11_556
C19 C15 C15 102.0(4) . 11_556
C14 C15 C15 52.5(2) 9_656 11_556
C16 C15 Fe1 67.5(4) . .
C19 C15 Fe1 70.7(4) . .
C14 C15 Fe1 114.0(4) 9_656 .
C15 C15 Fe1 62.15(19) 11_556 .
C15 C16 C17 107.2(6) . .
C15 C16 Fe1 72.4(4) . .
C17 C16 Fe1 65.1(3) . .
C15 C16 H16A 126.6 . .
C17 C16 H16A 126.2 . .
Fe1 C16 H16A 126.3 . .
C15 C16 H17B 120.7 . .
Fe1 C16 H17B 103.8 . .
H16A C16 H17B 103.7 . .
C18 C17 C22 107.5(4) . .
C18 C17 C16 107.8(4) . .
C22 C17 C16 106.1(4) . .
C18 C17 Fe1 67.4(2) . .
C22 C17 Fe1 67.6(3) . .
C16 C17 Fe1 69.8(3) . .
C18 C17 H17A 125.0 . .
C22 C17 H17A 58.5 . .
C16 C17 H17A 127.1 . .
Fe1 C17 H17A 126.0 . .
C18 C17 H17B 125.8 . .
C22 C17 H17B 126.5 . .
C16 C17 H17B 56.6 . .
Fe1 C17 H17B 126.5 . .
H17A C17 H17B 90.5 . .
C17 C18 C20 108.7(4) . .
C17 C18 C19 104.7(4) . .
C20 C18 C19 112.8(4) . .
C17 C18 Fe1 69.5(2) . .
C20 C18 Fe1 65.6(3) . .
C19 C18 Fe1 74.8(3) . .
C17 C18 H18A 128.0 . .
C20 C18 H18A 61.1 . .
C19 C18 H18A 126.8 . .
Fe1 C18 H18A 126.6 . .
C17 C18 H18B 126.0 . .
C20 C18 H18B 125.0 . .
C19 C18 H18B 51.4 . .
Fe1 C18 H18B 125.6 . .
H18A C18 H18B 87.1 . .
C15 C19 C18 111.3(6) . .
C15 C19 Fe1 70.0(4) . .
C18 C19 Fe1 62.5(3) . .
C15 C19 H18B 135.4 . .
Fe1 C19 H18B 102.6 . .
C15 C19 H19 123.1 . .
C18 C19 H19 123.8 . .
Fe1 C19 H19 123.0 . .
H18B C19 H19 98.3 . .
C20 C20 C21 76.0(4) 11_556 .
C20 C20 C18 135.1(3) 11_556 .
C21 C20 C18 105.0(5) . .
C20 C20 C23 65.6(3) 11_556 .
C21 C20 C23 117.8(6) . .
C18 C20 C23 136.8(5) . .
C20 C20 C21 56.0(3) 11_556 11_556
C18 C20 C21 118.1(5) . 11_556
C23 C20 C21 104.7(5) . 11_556
C20 C20 Fe1 70.3(2) 11_556 .
C21 C20 Fe1 67.4(4) . .
C18 C20 Fe1 69.2(3) . .
C23 C20 Fe1 131.5(5) . .
C21 C20 Fe1 63.4(3) 11_556 .
C20 C20 H18A 161.5 11_556 .
C21 C20 H18A 121.5 . .
C23 C20 H18A 106.4 . .
C21 C20 H18A 141.3 11_556 .
Fe1 C20 H18A 109.3 . .
C21 C21 C20 104.0(4) 11_556 .
C21 C21 C22 121.0(4) 11_556 .
C20 C21 C22 111.4(6) . .
C21 C21 C20 56.0(3) 11_556 11_556
C20 C21 C20 47.9(6) . 11_556
C22 C21 C20 134.9(5) . 11_556
C20 C21 C22 124.4(5) . 11_556
C22 C21 C22 78.3(6) . 11_556
C20 C21 C22 85.4(5) 11_556 11_556
C21 C21 Fe1 81.0(2) 11_556 .
C20 C21 Fe1 68.1(4) . .
C22 C21 Fe1 71.0(4) . .
C20 C21 Fe1 64.0(3) 11_556 .
C22 C21 Fe1 64.2(3) 11_556 .
C20 C21 H21A 123.8 . .
C22 C21 H21A 124.6 . .
C20 C21 H21A 86.1 11_556 .
C22 C21 H21A 68.8 11_556 .
Fe1 C21 H21A 125.2 . .
C21 C22 C17 107.3(6) . .
C17 C22 C21 115.6(5) . 11_556
C21 C22 Fe1 65.8(4) . .
C17 C22 Fe1 69.0(3) . .
C21 C22 Fe1 60.2(3) 11_556 .
C21 C22 H17A 123.7 . .
C21 C22 H17A 139.4 11_556 .
Fe1 C22 H17A 110.1 . .
C21 C22 H22A 127.3 . .
C17 C22 H22A 125.2 . .
C21 C22 H22A 116.2 11_556 .
Fe1 C22 H22A 126.2 . .
H17A C22 H22A 101.2 . .
C24 C23 C20 115.3(4) . 11_556
C24 C23 C20 115.3(4) . .
C20 C23 C20 48.9(6) 11_556 .
C24 C23 H23A 108.5 . .
C20 C23 H23A 61.9 11_556 .
C20 C23 H23A 108.2 . .
C24 C23 H23B 108.5 . .
C20 C23 H23B 136.1 11_556 .
C20 C23 H23B 108.7 . .
H23A C23 H23B 107.5 . .
C25 C24 C25 108.2(4) . 11_556
C25 C24 C23 125.9(2) . .
C25 C24 C23 125.9(2) 11_556 .
N4 C25 C24 108.4(3) . .
N4 C25 C26 115.2(3) . .
C24 C25 C26 136.3(3) . .
C25 C26 H26A 109.5 . .
C25 C26 H26B 109.5 . .
H26A C26 H26B 109.5 . .
C25 C26 H26C 109.5 . .
H26A C26 H26C 109.5 . .
H26B C26 H26C 109.5 . .
C21 Fe1 C21 18.0(4) . 11_556
C21 Fe1 C20 52.5(3) . 11_556
C21 Fe1 C20 44.4(3) 11_556 11_556
C21 Fe1 C20 44.4(3) . .
C21 Fe1 C20 52.5(3) 11_556 .
C20 Fe1 C20 39.5(5) 11_556 .
C21 Fe1 C18 89.7(2) . 11_556
C21 Fe1 C18 74.0(2) 11_556 11_556
C20 Fe1 C18 45.2(2) 11_556 11_556
C20 Fe1 C18 83.1(3) . 11_556
C21 Fe1 C18 74.0(2) . .
C21 Fe1 C18 89.7(2) 11_556 .
C20 Fe1 C18 83.1(3) 11_556 .
C20 Fe1 C18 45.2(2) . .
C18 Fe1 C18 120.0(2) 11_556 .
C21 Fe1 C22 43.2(3) . .
C21 Fe1 C22 55.6(3) 11_556 .
C20 Fe1 C22 95.7(3) 11_556 .
C20 Fe1 C22 75.2(3) . .
C18 Fe1 C22 128.4(2) 11_556 .
C18 Fe1 C22 73.4(2) . .
C21 Fe1 C22 55.6(3) . 11_556
C21 Fe1 C22 43.2(3) 11_556 11_556
C20 Fe1 C22 75.2(3) 11_556 11_556
C20 Fe1 C22 95.7(3) . 11_556
C18 Fe1 C22 73.4(2) 11_556 11_556
C18 Fe1 C22 128.4(2) . 11_556
C22 Fe1 C22 63.1(5) . 11_556
C21 Fe1 C17 90.9(2) . 11_556
C21 Fe1 C17 73.4(2) 11_556 11_556
C20 Fe1 C17 75.5(3) 11_556 11_556
C20 Fe1 C17 113.4(2) . 11_556
C18 Fe1 C17 43.07(16) 11_556 11_556
C18 Fe1 C17 158.50(16) . 11_556
C22 Fe1 C17 106.0(2) . 11_556
C22 Fe1 C17 43.4(2) 11_556 11_556
C21 Fe1 C17 73.4(2) . .
C21 Fe1 C17 90.9(2) 11_556 .
C20 Fe1 C17 113.4(2) 11_556 .
C20 Fe1 C17 75.5(3) . .
C18 Fe1 C17 158.50(16) 11_556 .
C18 Fe1 C17 43.07(16) . .
C22 Fe1 C17 43.4(3) . .
C22 Fe1 C17 106.0(2) 11_556 .
C17 Fe1 C17 147.0(2) 11_556 .
C21 Fe1 C16 129.0(3) . 11_556
C21 Fe1 C16 114.6(3) 11_556 11_556
C20 Fe1 C16 117.4(3) 11_556 11_556
C20 Fe1 C16 156.9(3) . 11_556
C18 Fe1 C16 74.3(2) 11_556 11_556
C18 Fe1 C16 155.1(2) . 11_556
C22 Fe1 C16 115.3(3) . 11_556
C22 Fe1 C16 73.4(3) 11_556 11_556
C17 Fe1 C16 45.1(2) 11_556 11_556
C17 Fe1 C16 126.8(2) . 11_556
C21 Fe1 C16 114.6(3) . .
C21 Fe1 C16 129.0(3) 11_556 .
C20 Fe1 C16 156.9(3) 11_556 .
C20 Fe1 C16 117.4(3) . .
C18 Fe1 C16 155.1(2) 11_556 .
C18 Fe1 C16 74.3(2) . .
C22 Fe1 C16 73.4(3) . .
C22 Fe1 C16 115.3(3) 11_556 .
C17 Fe1 C16 126.8(2) 11_556 .
C17 Fe1 C16 45.1(2) . .
C16 Fe1 C16 85.7(4) 11_556 .
C5 N1 C1 120.2(3) . .
C5 N1 Pd1 111.0(2) . .
C1 N1 Pd1 128.6(2) . .
C10 N2 C6 119.8(3) . .
C10 N2 Pd1 130.8(2) . .
C6 N2 Pd1 109.0(2) . .
N3 N3 C12 108.20(19) 11_556 .
N3 N3 Pd1 117.42(8) 11_556 .
C12 N3 Pd1 134.2(2) . .
C25 N4 N4 107.45(19) . 11_556
C25 N4 Pd1 135.3(2) . .
N4 N4 Pd1 116.92(7) 11_556 .
O2 N5 O3 119.9(3) . .
O2 N5 O1 121.1(3) . .
O3 N5 O1 119.0(3) . .
N4 Pd1 N1 179.93(14) . .
N4 Pd1 N3 83.51(11) . .
N1 Pd1 N3 96.57(11) . .
N4 Pd1 N2 95.80(11) . .
N1 Pd1 N2 84.12(11) . .
N3 Pd1 N2 178.30(12) . .

loop_
_geom_bond_atom_site_label_1
_geom_bond_atom_site_label_2
_geom_bond_distance
_geom_bond_site_symmetry_2
C1 C2 1.395(5) .
C1 N1 1.397(4) .
C1 H1 0.9300 .
C2 C3 1.379(5) .
C2 H2 0.9300 .
C3 C4 1.384(5) .
C3 H3 0.9300 .
C4 C5 1.394(5) .
C4 H4 0.9300 .
C5 N1 1.388(4) .
C5 C6 1.499(5) .
C6 N2 1.391(4) .
C6 C7 1.391(5) .
C7 C8 1.392(5) .
C7 H7 0.9300 .
C8 C9 1.371(5) .
C8 H8 0.9300 .
C9 C10 1.402(5) .
C9 H9 0.9300 .
C10 N2 1.376(4) .
C10 H10 0.9300 .
C11 C12 1.510(5) .
C11 H11A 0.9600 .
C11 H11B 0.9600 .
C11 H11C 0.9600 .
C12 C13 1.411(5) .
C12 N3 1.419(5) .
C13 C12 1.411(5) 11_556
C13 C14 1.503(6) .
C14 C15 1.604(7) 9_656
C14 C15 1.604(7) 3_655
C14 H14A 0.9600 .
C14 H14B 0.9600 .
C15 C16 1.411(10) .
C15 C19 1.409(9) .
C15 C14 1.604(7) 9_656
C15 C15 1.952(13) 11_556
C15 Fe1 2.089(6) .
C16 C17 1.527(8) .
C16 Fe1 2.024(7) .
C16 H16A 0.9602 .
C16 H17B 1.2809 .
C17 C18 1.426(5) .
C17 C22 1.438(8) .
C17 Fe1 1.955(4) .
C17 H17A 0.9602 .
C17 H17B 0.9600 .
C18 C20 1.463(8) .
C18 C19 1.477(7) .
C18 Fe1 1.928(4) .
C18 H18A 0.9601 .
C18 H18B 0.9601 .
C19 Fe1 2.098(7) .
C19 H18B 1.1542 .
C19 H19 0.9805 .
C20 C20 1.268(15) 11_556
C20 C21 1.416(9) .
C20 C23 1.532(8) .
C20 C21 1.657(9) 11_556
C20 Fe1 1.877(7) .
C21 C21 0.584(14) 11_556
C21 C22 1.402(9) .
C21 C20 1.657(9) 11_556
C21 C22 1.774(9) 11_556
C21 Fe1 1.868(6) .
C21 H21A 0.9601 .
C22 C21 1.774(9) 11_556
C22 Fe1 1.937(7) .
C22 H17A 1.2435 .
C22 H22A 0.9600 .
C23 C24 1.477(7) .
C23 C20 1.532(8) 11_556
C23 H23A 0.9600 .
C23 H23B 0.9603 .
C24 C25 1.417(5) .
C24 C25 1.417(5) 11_556
C25 N4 1.415(4) .
C25 C26 1.492(5) .
C26 H26A 0.9600 .
C26 H26B 0.9600 .
C26 H26C 0.9600 .
Fe1 C21 1.868(6) 11_556
Fe1 C20 1.877(7) 11_556
Fe1 C18 1.928(4) 11_556
Fe1 C22 1.937(7) 11_556
Fe1 C17 1.955(4) 11_556
Fe1 C16 2.024(7) 11_556
N1 Pd1 2.037(3) .
N2 Pd1 2.072(3) .
N3 N3 1.390(6) 11_556
N3 Pd1 2.045(3) .
N4 N4 1.448(5) 11_556
N4 Pd1 2.016(3) .
N5 O2 1.239(3) .
N5 O3 1.248(3) .
N5 O1 1.244(3) .

loop_
_geom_torsion_atom_site_label_1
_geom_torsion_atom_site_label_2
_geom_torsion_atom_site_label_3
_geom_torsion_atom_site_label_4
_geom_torsion
_geom_torsion_site_symmetry_1
_geom_torsion_site_symmetry_4
N1 C1 C2 C3 0.2(5) . .
C1 C2 C3 C4 -0.2(5) . .
C2 C3 C4 C5 0.2(5) . .
C3 C4 C5 N1 -0.2(5) . .
C3 C4 C5 C6 -177.5(3) . .
N1 C5 C6 N2 -6.0(4) . .
C4 C5 C6 N2 171.3(3) . .
N1 C5 C6 C7 -178.5(3) . .
C4 C5 C6 C7 -1.1(5) . .
N2 C6 C7 C8 -1.1(5) . .
C5 C6 C7 C8 171.2(3) . .
C6 C7 C8 C9 1.2(5) . .
C7 C8 C9 C10 -0.6(5) . .
C8 C9 C10 N2 -0.1(5) . .
N3 C12 C13 C12 0.6(5) . 11_556
C11 C12 C13 C12 -177.4(2) . 11_556
N3 C12 C13 C14 -175.4(4) . .
C11 C12 C13 C14 6.6(8) . .
C12 C13 C14 C15 -50.9(6) . 9_656
C12 C13 C14 C15 133.9(5) 11_556 9_656
C12 C13 C14 C15 -133.9(5) . 3_655
C12 C13 C14 C15 50.9(6) 11_556 3_655
C19 C15 C16 C17 -3.5(7) . .
C14 C15 C16 C17 157.6(6) 9_656 .
C15 C15 C16 C17 105.3(4) 11_556 .
Fe1 C15 C16 C17 55.9(4) . .
C19 C15 C16 Fe1 -59.4(5) . .
C14 C15 C16 Fe1 101.7(7) 9_656 .
C15 C15 C16 Fe1 49.4(2) 11_556 .
C15 C16 C17 C18 -3.7(6) . .
Fe1 C16 C17 C18 56.8(3) . .
C15 C16 C17 C22 -118.7(6) . .
Fe1 C16 C17 C22 -58.2(4) . .
C15 C16 C17 Fe1 -60.5(5) . .
C22 C17 C18 C20 2.1(6) . .
C16 C17 C18 C20 -111.9(5) . .
Fe1 C17 C18 C20 -53.6(4) . .
C22 C17 C18 C19 122.9(5) . .
C16 C17 C18 C19 8.9(5) . .
Fe1 C17 C18 C19 67.2(3) . .
C22 C17 C18 Fe1 55.7(4) . .
C16 C17 C18 Fe1 -58.3(3) . .
C16 C15 C19 C18 9.5(7) . .
C14 C15 C19 C18 -156.6(4) 9_656 .
C15 C15 C19 C18 -102.5(4) 11_556 .
Fe1 C15 C19 C18 -47.9(4) . .
C16 C15 C19 Fe1 57.4(5) . .
C14 C15 C19 Fe1 -108.7(4) 9_656 .
C15 C15 C19 Fe1 -54.52(16) 11_556 .
C17 C18 C19 C15 -11.6(6) . .
C20 C18 C19 C15 106.5(6) . .
Fe1 C18 C19 C15 51.9(5) . .
C17 C18 C19 Fe1 -63.5(3) . .
C20 C18 C19 Fe1 54.6(4) . .
C17 C18 C20 C20 82.8(4) . 11_556
C19 C18 C20 C20 -32.8(6) . 11_556
Fe1 C18 C20 C20 26.9(3) . 11_556
C17 C18 C20 C21 -2.3(6) . .
C19 C18 C20 C21 -117.9(6) . .
Fe1 C18 C20 C21 -58.2(4) . .
C17 C18 C20 C23 -174.9(7) . .
C19 C18 C20 C23 69.5(9) . .
Fe1 C18 C20 C23 129.2(8) . .
C17 C18 C20 C21 14.0(7) . 11_556
C19 C18 C20 C21 -101.6(6) . 11_556
Fe1 C18 C20 C21 -41.9(4) . 11_556
C17 C18 C20 Fe1 55.9(3) . .
C19 C18 C20 Fe1 -59.7(4) . .
C20 C20 C21 C21 0.000(1) 11_556 11_556
C18 C20 C21 C21 133.6(4) . 11_556
C23 C20 C21 C21 -52.2(6) . 11_556
Fe1 C20 C21 C21 74.13(19) . 11_556
C20 C20 C21 C22 -131.9(5) 11_556 .
C18 C20 C21 C22 1.7(7) . .
C23 C20 C21 C22 176.0(5) . .
C21 C20 C21 C22 -131.9(5) 11_556 .
Fe1 C20 C21 C22 -57.7(5) . .
C18 C20 C21 C20 133.6(4) . 11_556
C23 C20 C21 C20 -52.2(6) . 11_556
C21 C20 C21 C20 0.000(2) 11_556 11_556
Fe1 C20 C21 C20 74.13(19) . 11_556
C20 C20 C21 C22 -41.6(5) 11_556 11_556
C18 C20 C21 C22 92.0(7) . 11_556
C23 C20 C21 C22 -93.7(7) . 11_556
C21 C20 C21 C22 -41.6(5) 11_556 11_556
Fe1 C20 C21 C22 32.6(5) . 11_556
C20 C20 C21 Fe1 -74.13(19) 11_556 .
C18 C20 C21 Fe1 59.4(4) . .
C23 C20 C21 Fe1 -126.3(6) . .
C21 C20 C21 Fe1 -74.13(19) 11_556 .
C21 C21 C22 C17 -123.0(4) 11_556 .
C20 C21 C22 C17 -0.4(8) . .
C20 C21 C22 C17 -51.8(10) 11_556 .
C22 C21 C22 C17 -123.0(4) 11_556 .
Fe1 C21 C22 C17 -56.5(4) . .
C20 C21 C22 C21 122.6(6) . 11_556
C20 C21 C22 C21 71.2(7) 11_556 11_556
C22 C21 C22 C21 0.000(4) 11_556 11_556
Fe1 C21 C22 C21 66.5(3) . 11_556
C21 C21 C22 Fe1 -66.5(3) 11_556 .
C20 C21 C22 Fe1 56.1(5) . .
C20 C21 C22 Fe1 4.8(7) 11_556 .
C22 C21 C22 Fe1 -66.5(3) 11_556 .
C18 C17 C22 C21 -1.0(6) . .
C16 C17 C22 C21 114.1(6) . .
Fe1 C17 C22 C21 54.6(4) . .
C16 C17 C22 C21 98.9(6) . 11_556
Fe1 C17 C22 C21 39.4(4) . 11_556
C18 C17 C22 Fe1 -55.6(3) . .
C16 C17 C22 Fe1 59.6(4) . .
C20 C20 C23 C24 102.4(3) 11_556 .
C21 C20 C23 C24 159.7(5) . .
C18 C20 C23 C24 -28.4(9) . .
C21 C20 C23 C24 143.5(4) 11_556 .
Fe1 C20 C23 C24 76.2(6) . .
C21 C20 C23 C20 57.3(6) . 11_556
C18 C20 C23 C20 -130.7(7) . 11_556
C21 C20 C23 C20 41.1(5) 11_556 11_556
Fe1 C20 C23 C20 -26.2(6) . 11_556
C20 C23 C24 C25 -61.4(6) 11_556 .
C20 C23 C24 C25 -115.9(5) . .
C20 C23 C24 C25 115.9(5) 11_556 11_556
C20 C23 C24 C25 61.4(6) . 11_556
C25 C24 C25 N4 -2.2(5) 11_556 .
C23 C24 C25 N4 175.6(4) . .
C25 C24 C25 C26 -178.5(2) 11_556 .
C23 C24 C25 C26 -0.8(8) . .
C20 C21 Fe1 C21 109.1(4) . 11_556
C22 C21 Fe1 C21 -127.3(4) . 11_556
C20 C21 Fe1 C21 56.5(3) 11_556 11_556
C22 C21 Fe1 C21 -41.3(3) 11_556 11_556
C21 C21 Fe1 C20 -56.5(3) 11_556 11_556
C20 C21 Fe1 C20 52.6(6) . 11_556
C22 C21 Fe1 C20 176.2(6) . 11_556
C22 C21 Fe1 C20 -97.8(4) 11_556 11_556
C21 C21 Fe1 C20 -109.1(4) 11_556 .
C22 C21 Fe1 C20 123.7(6) . .
C20 C21 Fe1 C20 -52.6(6) 11_556 .
C22 C21 Fe1 C20 -150.4(5) 11_556 .
C21 C21 Fe1 C18 -28.62(12) 11_556 11_556
C20 C21 Fe1 C18 80.5(4) . 11_556
C22 C21 Fe1 C18 -155.9(4) . 11_556
C20 C21 Fe1 C18 27.9(3) 11_556 11_556
C22 C21 Fe1 C18 -70.0(3) 11_556 11_556
C21 C21 Fe1 C18 -150.11(13) 11_556 .
C20 C21 Fe1 C18 -41.0(4) . .
C22 C21 Fe1 C18 82.6(4) . .
C20 C21 Fe1 C18 -93.6(3) 11_556 .
C22 C21 Fe1 C18 168.5(3) 11_556 .
C21 C21 Fe1 C22 127.3(4) 11_556 .
C20 C21 Fe1 C22 -123.7(6) . .
C20 C21 Fe1 C22 -176.2(6) 11_556 .
C22 C21 Fe1 C22 85.9(6) 11_556 .
C21 C21 Fe1 C22 41.3(3) 11_556 11_556
C20 C21 Fe1 C22 150.4(5) . 11_556
C22 C21 Fe1 C22 -85.9(6) . 11_556
C20 C21 Fe1 C22 97.8(4) 11_556 11_556
C21 C21 Fe1 C17 14.44(12) 11_556 11_556
C20 C21 Fe1 C17 123.5(4) . 11_556
C22 C21 Fe1 C17 -112.8(4) . 11_556
C20 C21 Fe1 C17 70.9(3) 11_556 11_556
C22 C21 Fe1 C17 -26.9(3) 11_556 11_556
C21 C21 Fe1 C17 164.93(12) 11_556 .
C20 C21 Fe1 C17 -86.0(4) . .
C22 C21 Fe1 C17 37.7(4) . .
C20 C21 Fe1 C17 -138.6(4) 11_556 .
C22 C21 Fe1 C17 123.6(3) 11_556 .
C21 C21 Fe1 C16 40.7(3) 11_556 11_556
C20 C21 Fe1 C16 149.8(4) . 11_556
C22 C21 Fe1 C16 -86.6(5) . 11_556
C20 C21 Fe1 C16 97.2(4) 11_556 11_556
C22 C21 Fe1 C16 -0.7(5) 11_556 11_556
C21 C21 Fe1 C16 146.1(2) 11_556 .
C20 C21 Fe1 C16 -104.8(4) . .
C22 C21 Fe1 C16 18.9(5) . .
C20 C21 Fe1 C16 -157.4(4) 11_556 .
C22 C21 Fe1 C16 104.8(4) 11_556 .
C20 C20 Fe1 C21 82.6(4) 11_556 .
C18 C20 Fe1 C21 -117.2(5) . .
C23 C20 Fe1 C21 107.9(7) . .
C21 C20 Fe1 C21 21.6(5) 11_556 .
C20 C20 Fe1 C21 61.0(3) 11_556 11_556
C21 C20 Fe1 C21 -21.6(5) . 11_556
C18 C20 Fe1 C21 -138.8(5) . 11_556
C23 C20 Fe1 C21 86.3(6) . 11_556
C21 C20 Fe1 C20 -82.6(4) . 11_556
C18 C20 Fe1 C20 160.2(2) . 11_556
C23 C20 Fe1 C20 25.3(6) . 11_556
C21 C20 Fe1 C20 -61.0(3) 11_556 11_556
C20 C20 Fe1 C18 -14.02(15) 11_556 11_556
C21 C20 Fe1 C18 -96.6(4) . 11_556
C18 C20 Fe1 C18 146.2(4) . 11_556
C23 C20 Fe1 C18 11.2(6) . 11_556
C21 C20 Fe1 C18 -75.1(3) 11_556 11_556
C20 C20 Fe1 C18 -160.2(2) 11_556 .
C21 C20 Fe1 C18 117.2(5) . .
C23 C20 Fe1 C18 -134.9(7) . .
C21 C20 Fe1 C18 138.8(5) 11_556 .
C20 C20 Fe1 C22 118.7(2) 11_556 .
C21 C20 Fe1 C22 36.1(4) . .
C18 C20 Fe1 C22 -81.1(4) . .
C23 C20 Fe1 C22 144.0(6) . .
C21 C20 Fe1 C22 57.7(4) 11_556 .
C20 C20 Fe1 C22 58.5(2) 11_556 11_556
C21 C20 Fe1 C22 -24.2(5) . 11_556
C18 C20 Fe1 C22 -141.4(3) . 11_556
C23 C20 Fe1 C22 83.7(6) . 11_556
C21 C20 Fe1 C22 -2.6(4) 11_556 11_556
C20 C20 Fe1 C17 17.33(12) 11_556 11_556
C21 C20 Fe1 C17 -65.3(4) . 11_556
C18 C20 Fe1 C17 177.5(2) . 11_556
C23 C20 Fe1 C17 42.6(6) . 11_556
C21 C20 Fe1 C17 -43.7(4) 11_556 11_556
C20 C20 Fe1 C17 163.60(11) 11_556 .
C21 C20 Fe1 C17 81.0(4) . .
C18 C20 Fe1 C17 -36.2(3) . .
C23 C20 Fe1 C17 -171.1(6) . .
C21 C20 Fe1 C17 102.6(3) 11_556 .
C20 C20 Fe1 C16 -1.8(6) 11_556 11_556
C21 C20 Fe1 C16 -84.4(8) . 11_556
C18 C20 Fe1 C16 158.4(6) . 11_556
C23 C20 Fe1 C16 23.5(11) . 11_556
C21 C20 Fe1 C16 -62.8(8) 11_556 11_556
C20 C20 Fe1 C16 -179.2(3) 11_556 .
C21 C20 Fe1 C16 98.2(4) . .
C18 C20 Fe1 C16 -19.0(4) . .
C23 C20 Fe1 C16 -154.0(5) . .
C21 C20 Fe1 C16 119.7(4) 11_556 .
C17 C18 Fe1 C21 -82.7(3) . .
C20 C18 Fe1 C21 40.4(4) . .
C19 C18 Fe1 C21 164.8(4) . .
C17 C18 Fe1 C21 -91.6(3) . 11_556
C20 C18 Fe1 C21 31.5(4) . 11_556
C19 C18 Fe1 C21 156.0(3) . 11_556
C17 C18 Fe1 C20 -135.6(3) . 11_556
C20 C18 Fe1 C20 -12.5(2) . 11_556
C19 C18 Fe1 C20 111.9(4) . 11_556
C17 C18 Fe1 C20 -123.1(4) . .
C19 C18 Fe1 C20 124.4(4) . .
C17 C18 Fe1 C18 -162.80(17) . 11_556
C20 C18 Fe1 C18 -39.7(4) . 11_556
C19 C18 Fe1 C18 84.7(3) . 11_556
C17 C18 Fe1 C22 -37.6(3) . .
C20 C18 Fe1 C22 85.5(4) . .
C19 C18 Fe1 C22 -150.1(4) . .
C17 C18 Fe1 C22 -70.6(3) . 11_556
C20 C18 Fe1 C22 52.4(4) . 11_556
C19 C18 Fe1 C22 176.9(4) . 11_556
C17 C18 Fe1 C17 -129.3(5) . 11_556
C20 C18 Fe1 C17 -6.3(6) . 11_556
C19 C18 Fe1 C17 118.2(5) . 11_556
C20 C18 Fe1 C17 123.1(4) . .
C19 C18 Fe1 C17 -112.5(3) . .
C17 C18 Fe1 C16 77.0(6) . 11_556
C20 C18 Fe1 C16 -159.9(6) . 11_556
C17 C18 Fe1 C16 39.4(3) . .
C20 C18 Fe1 C16 162.5(4) . .
C19 C18 Fe1 C16 -73.1(4) . .
C17 C22 Fe1 C21 121.4(5) . .
C21 C22 Fe1 C21 -17.3(4) 11_556 .
C21 C22 Fe1 C21 17.3(4) . 11_556
C17 C22 Fe1 C21 138.8(4) . 11_556
C21 C22 Fe1 C20 -3.0(4) . 11_556
C17 C22 Fe1 C20 118.4(4) . 11_556
C21 C22 Fe1 C20 -20.3(4) 11_556 11_556
C21 C22 Fe1 C20 -37.1(4) . .
C17 C22 Fe1 C20 84.4(4) . .
C21 C22 Fe1 C20 -54.4(3) 11_556 .
C21 C22 Fe1 C18 31.4(5) . 11_556
C17 C22 Fe1 C18 152.9(3) . 11_556
C21 C22 Fe1 C18 14.1(4) 11_556 11_556
C21 C22 Fe1 C18 -84.1(4) . .
C17 C22 Fe1 C18 37.4(3) . .
C21 C22 Fe1 C18 -101.4(3) 11_556 .
C21 C22 Fe1 C22 67.3(4) . 11_556
C17 C22 Fe1 C22 -171.26(19) . 11_556
C21 C22 Fe1 C22 50.0(3) 11_556 11_556
C21 C22 Fe1 C17 73.5(4) . 11_556
C17 C22 Fe1 C17 -165.0(3) . 11_556
C21 C22 Fe1 C17 56.2(3) 11_556 11_556
C21 C22 Fe1 C17 -121.4(5) . .
C21 C22 Fe1 C17 -138.8(4) 11_556 .
C21 C22 Fe1 C16 120.9(4) . 11_556
C17 C22 Fe1 C16 -117.6(4) . 11_556
C21 C22 Fe1 C16 103.6(4) 11_556 11_556
C21 C22 Fe1 C16 -162.1(5) . .
C17 C22 Fe1 C16 -40.7(3) . .
C21 C22 Fe1 C16 -179.5(4) 11_556 .
C18 C17 Fe1 C21 84.1(3) . .
C22 C17 Fe1 C21 -37.5(3) . .
C16 C17 Fe1 C21 -155.6(4) . .
C18 C17 Fe1 C21 88.7(3) . 11_556
C22 C17 Fe1 C21 -32.9(4) . 11_556
C16 C17 Fe1 C21 -151.0(3) . 11_556
C18 C17 Fe1 C20 49.2(3) . 11_556
C22 C17 Fe1 C20 -72.4(4) . 11_556
C16 C17 Fe1 C20 169.5(4) . 11_556
C18 C17 Fe1 C20 37.9(3) . .
C22 C17 Fe1 C20 -83.7(4) . .
C16 C17 Fe1 C20 158.3(4) . .
C18 C17 Fe1 C18 44.3(4) . 11_556
C22 C17 Fe1 C18 -77.3(5) . 11_556
C16 C17 Fe1 C18 164.7(4) . 11_556
C22 C17 Fe1 C18 -121.6(4) . .
C16 C17 Fe1 C18 120.4(4) . .
C18 C17 Fe1 C22 121.6(4) . .
C16 C17 Fe1 C22 -118.0(5) . .
C18 C17 Fe1 C22 129.7(3) . 11_556
C22 C17 Fe1 C22 8.10(19) . 11_556
C16 C17 Fe1 C22 -109.9(4) . 11_556
C18 C17 Fe1 C17 148.7(3) . 11_556
C22 C17 Fe1 C17 27.1(6) . 11_556
C16 C17 Fe1 C17 -90.9(4) . 11_556
C18 C17 Fe1 C16 -149.2(3) . 11_556
C22 C17 Fe1 C16 89.2(4) . 11_556
C16 C17 Fe1 C16 -28.9(3) . 11_556
C18 C17 Fe1 C16 -120.4(4) . .
C22 C17 Fe1 C16 118.0(5) . .
C15 C16 Fe1 C21 145.2(4) . .
C17 C16 Fe1 C21 25.9(4) . .
C15 C16 Fe1 C21 158.0(4) . 11_556
C17 C16 Fe1 C21 38.7(4) . 11_556
C15 C16 Fe1 C20 94.2(8) . 11_556
C17 C16 Fe1 C20 -25.1(8) . 11_556
C15 C16 Fe1 C20 95.5(5) . .
C17 C16 Fe1 C20 -23.8(4) . .
C15 C16 Fe1 C18 -47.4(7) . 11_556
C17 C16 Fe1 C18 -166.7(4) . 11_556
C15 C16 Fe1 C18 81.6(4) . .
C17 C16 Fe1 C18 -37.7(2) . .
C15 C16 Fe1 C22 158.5(5) . .
C17 C16 Fe1 C22 39.2(3) . .
C15 C16 Fe1 C22 -153.0(4) . 11_556
C17 C16 Fe1 C22 87.7(4) . 11_556
C15 C16 Fe1 C17 -103.6(4) . 11_556
C17 C16 Fe1 C17 137.1(3) . 11_556
C15 C16 Fe1 C17 119.3(5) . .
C15 C16 Fe1 C16 -83.5(4) . 11_556
C17 C16 Fe1 C16 157.18(18) . 11_556
C4 C5 N1 C1 0.2(5) . .
C6 C5 N1 C1 177.7(3) . .
C4 C5 N1 Pd1 176.5(2) . .
C6 C5 N1 Pd1 -6.0(4) . .
C2 C1 N1 C5 -0.2(5) . .
C2 C1 N1 Pd1 -175.7(2) . .
C9 C10 N2 C6 0.2(5) . .
C9 C10 N2 Pd1 171.9(3) . .
C7 C6 N2 C10 0.4(5) . .
C5 C6 N2 C10 -172.3(3) . .
C7 C6 N2 Pd1 -173.0(3) . .
C5 C6 N2 Pd1 14.4(3) . .
C13 C12 N3 N3 -0.4(3) . 11_556
C11 C12 N3 N3 177.9(2) . 11_556
C13 C12 N3 Pd1 174.6(3) . .
C11 C12 N3 Pd1 -7.1(5) . .
C24 C25 N4 N4 1.3(3) . 11_556
C26 C25 N4 N4 178.5(2) . 11_556
C24 C25 N4 Pd1 -171.6(3) . .
C26 C25 N4 Pd1 5.6(5) . .
C25 N4 Pd1 N3 110.0(3) . .
N4 N4 Pd1 N3 -62.48(9) 11_556 .
C25 N4 Pd1 N2 -68.5(3) . .
N4 N4 Pd1 N2 119.08(9) 11_556 .
C5 N1 Pd1 N3 -167.6(2) . .
C1 N1 Pd1 N3 8.2(3) . .
C5 N1 Pd1 N2 10.8(2) . .
C1 N1 Pd1 N2 -173.3(3) . .
N3 N3 Pd1 N4 62.98(8) 11_556 .
C12 N3 Pd1 N4 -111.7(3) . .
N3 N3 Pd1 N1 -117.03(10) 11_556 .
C12 N3 Pd1 N1 68.3(3) . .
C10 N2 Pd1 N4 -6.1(3) . .
C6 N2 Pd1 N4 166.3(2) . .
C10 N2 Pd1 N1 173.9(3) . .
C6 N2 Pd1 N1 -13.7(2) . .

loop_
_platon_squeeze_void_nr
_platon_squeeze_void_average_x
_platon_squeeze_void_average_y
_platon_squeeze_void_average_z
_platon_squeeze_void_volume
_platon_squeeze_void_count_electrons
_platon_squeeze_void_content
1 -0.019 -0.016 -0.078 3221 293 ' '
